data_7103103
loop_
_publ_author_name
'Pr\"asang, Carsten'
'Whitwood, Adrian C'
'Bruce, Duncan W'

_publ_section_title
;
 Spontaneous symmetry-breaking in halogen-bonded, bent-core liquid
 crystals: observation of a chemically driven Iso-N-N* phase sequence.
;
_journal_issue 18
_journal_name_full 'Chemical communications (Cambridge, England)'
_journal_page_first 2137
_journal_page_last 2139
_journal_paper_doi 10.1039/b719555a
_journal_year 2008
_chemical_formula_moiety '8(C19 H23 N O), 2(C4 H8 O), C4 H8 O, 4(C6 F4 I2)'
_chemical_formula_sum 'C188 H208 F16 I8 N8 O11'
_chemical_formula_weight 4074.82
_chemical_name_systematic
;
?
;
_space_group_IT_number 2
_symmetry_cell_setting triclinic
_symmetry_space_group_name_Hall '-P 1'
_symmetry_space_group_name_H-M 'P -1'
_atom_sites_solution_hydrogens geom
_atom_sites_solution_primary direct
_atom_sites_solution_secondary difmap
_audit_creation_method SHELXL-97
_cell_angle_alpha 89.206(12)
_cell_angle_beta 82.332(12)
_cell_angle_gamma 89.607(12)
_cell_formula_units_Z 1
_cell_length_a 9.217(5)
_cell_length_b 14.835(9)
_cell_length_c 32.431(19)
_cell_measurement_reflns_used 5348
_cell_measurement_temperature 110(2)
_cell_measurement_theta_max 25.07
_cell_measurement_theta_min 2.37
_cell_volume 4394(5)
_computing_cell_refinement 'Bruker SMART'
_computing_data_collection 'Bruker SMART'
_computing_data_reduction 'Bruker SAINT'
_computing_molecular_graphics 'Bruker SHELXTL'
_computing_publication_material 'Bruker SHELXTL'
_computing_structure_refinement 'SHELXL-97 (Sheldrick, 1997)'
_computing_structure_solution 'SHELXS-97 (Sheldrick, 1997)'
_diffrn_ambient_temperature 110(2)
_diffrn_measured_fraction_theta_full 0.817
_diffrn_measured_fraction_theta_max 0.817
_diffrn_measurement_device_type 'CCD area detector'
_diffrn_measurement_method 'phi and omega scans'
_diffrn_radiation_monochromator graphite
_diffrn_radiation_source 'fine-focus sealed tube'
_diffrn_radiation_type MoK\a
_diffrn_radiation_wavelength 0.71073
_diffrn_reflns_av_R_equivalents 0.0369
_diffrn_reflns_av_sigmaI/netI 0.0884
_diffrn_reflns_limit_h_max 9
_diffrn_reflns_limit_h_min -10
_diffrn_reflns_limit_k_max 16
_diffrn_reflns_limit_k_min -17
_diffrn_reflns_limit_l_max 37
_diffrn_reflns_limit_l_min -38
_diffrn_reflns_number 16353
_diffrn_reflns_theta_full 25.17
_diffrn_reflns_theta_max 25.17
_diffrn_reflns_theta_min 0.63
_exptl_absorpt_coefficient_mu 1.490
_exptl_absorpt_correction_T_max 1.000
_exptl_absorpt_correction_T_min 0.145
_exptl_absorpt_correction_type multi-scan
_exptl_absorpt_process_details 'SADABS v2.03; (Sheldrick)'
_exptl_crystal_colour colourless
_exptl_crystal_density_diffrn 1.540
_exptl_crystal_density_method 'not measured'
_exptl_crystal_description block
_exptl_crystal_F_000 2048
_exptl_crystal_size_max 0.19
_exptl_crystal_size_mid 0.16
_exptl_crystal_size_min 0.04
_refine_diff_density_max 4.794
_refine_diff_density_min -2.544
_refine_diff_density_rms 0.265
_refine_ls_extinction_method none
_refine_ls_goodness_of_fit_ref 1.041
_refine_ls_hydrogen_treatment constr
_refine_ls_matrix_type full
_refine_ls_number_parameters 1067
_refine_ls_number_reflns 12876
_refine_ls_number_restraints 724
_refine_ls_restrained_S_all 1.020
_refine_ls_R_factor_all 0.1245
_refine_ls_R_factor_gt 0.1001
_refine_ls_shift/su_max 0.001
_refine_ls_shift/su_mean 0.000
_refine_ls_structure_factor_coef Fsqd
_refine_ls_weighting_details 'calc w=1/[\s^2^(Fo^2^)+(0.1377P)^2^+140.2920P] where P=(Fo^2^+2Fc^2^)/3'
_refine_ls_weighting_scheme calc
_refine_ls_wR_factor_gt 0.2702
_refine_ls_wR_factor_ref 0.2854
_reflns_number_gt 9342
_reflns_number_total 12876
_reflns_threshold_expression >2sigma(I)
_cod_data_source_file b719555a.txt
_cod_data_source_block dwb0617m
_cod_depositor_comments
;
The following automatic conversions were performed:
'_symmetry_cell_setting' value 'Triclinic' changed to 'triclinic'
according to '/home/saulius/struct/CIF-dictionaries/cif_core.dic'
dictionary named 'cif_core.dic' version 2.4.1 from 2010-06-29.

Automatic conversion script
Id: cif_fix_enum 1527 2010-12-29 10:47:43Z saulius 
;
_cod_original_sg_symbol_H-M P-1
_cod_database_code 7103103

loop_
_symmetry_equiv_pos_as_xyz
'x, y, z'
'-x, -y, -z'

loop_
_atom_site_label
_atom_site_type_symbol
_atom_site_fract_x
_atom_site_fract_y
_atom_site_fract_z
_atom_site_U_iso_or_equiv
_atom_site_adp_type
_atom_site_occupancy
_atom_site_symmetry_multiplicity
_atom_site_calc_flag
_atom_site_refinement_flags
_atom_site_disorder_assembly
_atom_site_disorder_group
C1 C 1.1421(16) 0.4518(9) 0.8746(5) 0.020(3) Uani 1 1 d U . .
H1 H 1.2238 0.4454 0.8894 0.024 Uiso 1 1 calc R . .
C2 C 1.0553(16) 0.5290(9) 0.8810(5) 0.019(3) Uani 1 1 d U . .
H2 H 1.0765 0.5724 0.9006 0.022 Uiso 1 1 calc R . .
C3 C 0.9376(15) 0.5429(8) 0.8588(4) 0.014(3) Uani 1 1 d U . .
C4 C 0.9119(17) 0.4749(8) 0.8323(5) 0.018(3) Uani 1 1 d U . .
H4 H 0.8318 0.4795 0.8168 0.022 Uiso 1 1 calc R . .
C5 C 1.0043(16) 0.3981(9) 0.8282(5) 0.019(3) Uani 1 1 d U . .
H5 H 0.9843 0.3522 0.8096 0.023 Uiso 1 1 calc R . .
C6 C 0.8398(16) 0.6195(9) 0.8634(4) 0.017(3) Uani 1 1 d U . .
H6 H 0.7548 0.6171 0.8498 0.020 Uiso 1 1 calc R . .
C7 C 0.8583(16) 0.6938(8) 0.8851(4) 0.015(3) Uani 1 1 d U . .
H7 H 0.9439 0.6965 0.8984 0.018 Uiso 1 1 calc R . .
C8 C 0.7574(16) 0.7718(8) 0.8901(5) 0.018(3) Uani 1 1 d U . .
C9 C 0.6349(17) 0.7799(10) 0.8688(5) 0.023(3) Uani 1 1 d U . .
H9 H 0.6162 0.7352 0.8496 0.028 Uiso 1 1 calc R . .
C10 C 0.5407(16) 0.8537(8) 0.8760(4) 0.015(3) Uani 1 1 d U . .
H10 H 0.4571 0.8580 0.8618 0.018 Uiso 1 1 calc R . .
C11 C 0.5666(16) 0.9204(9) 0.9032(5) 0.019(3) Uani 1 1 d U . .
C12 C 0.6879(16) 0.9145(8) 0.9236(4) 0.016(3) Uani 1 1 d U . .
H12 H 0.7079 0.9606 0.9421 0.019 Uiso 1 1 calc R . .
C13 C 0.7821(17) 0.8395(9) 0.9169(5) 0.022(3) Uani 1 1 d U . .
H13 H 0.8653 0.8355 0.9312 0.026 Uiso 1 1 calc R . .
C14 C 0.4847(15) 1.0585(8) 0.9364(4) 0.015(3) Uani 1 1 d U . .
H14A H 0.5765 1.0910 0.9265 0.018 Uiso 1 1 calc R . .
H14B H 0.4912 1.0337 0.9646 0.018 Uiso 1 1 calc R . .
C15 C 0.3529(16) 1.1219(9) 0.9371(5) 0.020(3) Uani 1 1 d U . .
H15A H 0.3451 1.1436 0.9085 0.024 Uiso 1 1 calc R . .
H15B H 0.2623 1.0886 0.9474 0.024 Uiso 1 1 calc R . .
C16 C 0.3679(16) 1.2019(8) 0.9649(4) 0.016(3) Uani 1 1 d U . .
H16A H 0.4587 1.2348 0.9543 0.019 Uiso 1 1 calc R . .
H16B H 0.3775 1.1795 0.9933 0.019 Uiso 1 1 calc R . .
C17 C 0.2379(16) 1.2674(8) 0.9671(5) 0.018(3) Uani 1 1 d U . .
H17A H 0.2275 1.2892 0.9387 0.022 Uiso 1 1 calc R . .
H17B H 0.1473 1.2347 0.9780 0.022 Uiso 1 1 calc R . .
C18 C 0.2541(16) 1.3478(8) 0.9945(5) 0.019(3) Uani 1 1 d U . .
H18A H 0.3434 1.3814 0.9832 0.023 Uiso 1 1 calc R . .
H18B H 0.2668 1.3259 1.0228 0.023 Uiso 1 1 calc R . .
C19 C 0.1222(17) 1.4118(10) 0.9974(5) 0.028(4) Uani 1 1 d U . .
H19A H 0.1017 1.4279 0.9694 0.042 Uiso 1 1 calc R . .
H19B H 0.1439 1.4666 1.0120 0.042 Uiso 1 1 calc R . .
H19C H 0.0366 1.3820 1.0128 0.042 Uiso 1 1 calc R . .
N1 N 1.1170(13) 0.3872(7) 0.8490(4) 0.017(3) Uani 1 1 d U . .
O1 O 0.4612(11) 0.9873(6) 0.9082(3) 0.021(2) Uani 1 1 d U . .
C20 C 1.022(2) 0.8691(11) 0.5891(6) 0.039(4) Uani 1 1 d U . .
H20 H 1.1223 0.8825 0.5804 0.046 Uiso 1 1 calc R . .
C21 C 0.943(2) 0.8215(11) 0.5615(6) 0.036(4) Uani 1 1 d U . .
H21 H 0.9906 0.8047 0.5349 0.043 Uiso 1 1 calc R . .
C22 C 0.8023(19) 0.8002(10) 0.5732(5) 0.030(4) Uani 1 1 d U . .
C23 C 0.741(2) 0.8287(11) 0.6125(5) 0.033(4) Uani 1 1 d U . .
H23 H 0.6416 0.8154 0.6220 0.039 Uiso 1 1 calc R . .
C24 C 0.820(2) 0.8750(11) 0.6378(6) 0.037(4) Uani 1 1 d U . .
H24 H 0.7735 0.8933 0.6644 0.044 Uiso 1 1 calc R . .
C25 C 0.711(2) 0.7508(10) 0.5483(5) 0.033(4) Uani 1 1 d U . .
H25 H 0.6180 0.7319 0.5616 0.039 Uiso 1 1 calc R . .
C26 C 0.746(2) 0.7295(11) 0.5083(6) 0.038(4) Uani 1 1 d U . .
H26 H 0.8392 0.7488 0.4951 0.045 Uiso 1 1 calc R . .
C27 C 0.6578(19) 0.6806(10) 0.4834(5) 0.029(4) Uani 1 1 d U . .
C28 C 0.527(2) 0.6399(13) 0.4993(6) 0.046(5) Uani 1 1 d U . .
H28 H 0.4948 0.6446 0.5283 0.055 Uiso 1 1 calc R . .
C29 C 0.444(3) 0.5940(14) 0.4758(6) 0.054(5) Uani 1 1 d U . .
H29 H 0.3572 0.5651 0.4886 0.065 Uiso 1 1 calc R . .
C30 C 0.483(2) 0.5887(11) 0.4335(5) 0.034(4) Uani 1 1 d U . .
C31 C 0.610(2) 0.6286(13) 0.4155(6) 0.046(5) Uani 1 1 d U . .
H31 H 0.6415 0.6217 0.3866 0.056 Uiso 1 1 calc R . .
C32 C 0.698(2) 0.6814(12) 0.4405(6) 0.041(4) Uani 1 1 d U . .
H32 H 0.7792 0.7153 0.4279 0.049 Uiso 1 1 calc R . .
C33 C 0.431(2) 0.5204(11) 0.3701(5) 0.036(4) Uani 1 1 d U . .
H33A H 0.5330 0.4981 0.3653 0.043 Uiso 1 1 calc R . .
H33B H 0.4232 0.5752 0.3527 0.043 Uiso 1 1 calc R . .
C34 C 0.329(2) 0.4498(11) 0.3591(5) 0.035(4) Uani 1 1 d U . .
H34A H 0.2265 0.4699 0.3677 0.042 Uiso 1 1 calc R . .
H34B H 0.3447 0.3936 0.3747 0.042 Uiso 1 1 calc R . .
C35 C 0.349(2) 0.4302(11) 0.3128(5) 0.034(4) Uani 1 1 d U . .
H35A H 0.3296 0.4860 0.2973 0.040 Uiso 1 1 calc R . .
H35B H 0.4520 0.4121 0.3040 0.040 Uiso 1 1 calc R . .
C36 C 0.249(2) 0.3566(11) 0.3018(5) 0.034(4) Uani 1 1 d U . .
H36A H 0.2624 0.3031 0.3195 0.041 Uiso 1 1 calc R . .
H36B H 0.1466 0.3773 0.3087 0.041 Uiso 1 1 calc R . .
C37 C 0.273(2) 0.3288(12) 0.2574(5) 0.038(4) Uani 1 1 d U . .
H37A H 0.3761 0.3094 0.2503 0.045 Uiso 1 1 calc R . .
H37B H 0.2572 0.3820 0.2397 0.045 Uiso 1 1 calc R . .
C38 C 0.1758(18) 0.2542(10) 0.2469(5) 0.027(4) Uani 1 1 d U . .
H38A H 0.1892 0.2014 0.2645 0.041 Uiso 1 1 calc R . .
H38B H 0.2013 0.2385 0.2176 0.041 Uiso 1 1 calc R . .
H38C H 0.0734 0.2741 0.2518 0.041 Uiso 1 1 calc R . .
N2 N 0.9617(16) 0.8956(9) 0.6263(4) 0.034(3) Uani 1 1 d U . .
O2 O 0.3906(15) 0.5406(9) 0.4127(4) 0.047(3) Uani 1 1 d U . .
C39 C 0.084(2) 0.6726(11) 0.3711(6) 0.036(4) Uani 1 1 d U . .
H39 H 0.1179 0.6122 0.3676 0.043 Uiso 1 1 calc R . .
C40 C 0.137(2) 0.7241(10) 0.4006(5) 0.032(4) Uani 1 1 d U . .
H40 H 0.2091 0.6997 0.4160 0.038 Uiso 1 1 calc R . .
C41 C 0.0864(18) 0.8118(10) 0.4082(5) 0.024(3) Uani 1 1 d U . .
C42 C -0.0165(18) 0.8424(10) 0.3824(5) 0.028(4) Uani 1 1 d U . .
H42 H -0.0564 0.9015 0.3857 0.034 Uiso 1 1 calc R . .
C43 C -0.058(2) 0.7885(11) 0.3530(6) 0.035(4) Uani 1 1 d U . .
H43 H -0.1247 0.8124 0.3355 0.042 Uiso 1 1 calc R . .
C44 C 0.135(2) 0.8703(11) 0.4388(5) 0.032(4) Uani 1 1 d U . .
H44 H 0.0934 0.9290 0.4407 0.039 Uiso 1 1 calc R . .
C45 C 0.2306(19) 0.8514(11) 0.4644(5) 0.031(4) Uani 1 1 d U . .
H45 H 0.2745 0.7933 0.4619 0.037 Uiso 1 1 calc R . .
C46 C 0.2768(17) 0.9087(9) 0.4958(5) 0.024(3) Uani 1 1 d U . .
C47 C 0.2192(19) 0.9970(10) 0.5035(5) 0.029(4) Uani 1 1 d U . .
H47 H 0.1513 1.0208 0.4865 0.035 Uiso 1 1 calc R . .
C48 C 0.258(2) 1.0474(12) 0.5341(6) 0.038(4) Uani 1 1 d U . .
H48 H 0.2145 1.1050 0.5394 0.046 Uiso 1 1 calc R . .
C49 C 0.3637(19) 1.0159(10) 0.5583(5) 0.031(4) Uani 1 1 d U . .
C50 C 0.4228(19) 0.9298(11) 0.5512(5) 0.032(4) Uani 1 1 d U . .
H50 H 0.4912 0.9055 0.5679 0.038 Uiso 1 1 calc R . .
C51 C 0.379(2) 0.8808(11) 0.5192(5) 0.035(4) Uani 1 1 d U . .
H51 H 0.4235 0.8237 0.5133 0.042 Uiso 1 1 calc R . .
C52 C 0.4988(18) 1.0402(10) 0.6146(5) 0.027(4) Uani 1 1 d U . .
H52A H 0.5936 1.0239 0.5983 0.032 Uiso 1 1 calc R . .
H52B H 0.4588 0.9864 0.6306 0.032 Uiso 1 1 calc R . .
C53 C 0.5172(17) 1.1170(10) 0.6433(5) 0.024(3) Uani 1 1 d U . .
H53A H 0.4220 1.1306 0.6601 0.029 Uiso 1 1 calc R . .
H53B H 0.5488 1.1714 0.6266 0.029 Uiso 1 1 calc R . .
C54 C 0.6298(18) 1.0941(10) 0.6722(5) 0.025(3) Uani 1 1 d U . .
H54A H 0.5996 1.0383 0.6881 0.030 Uiso 1 1 calc R . .
H54B H 0.7255 1.0822 0.6553 0.030 Uiso 1 1 calc R . .
C55 C 0.6476(18) 1.1690(10) 0.7025(5) 0.025(3) Uani 1 1 d U . .
H55A H 0.5522 1.1796 0.7198 0.030 Uiso 1 1 calc R . .
H55B H 0.6744 1.2251 0.6865 0.030 Uiso 1 1 calc R . .
C56 C 0.7628(18) 1.1495(11) 0.7312(5) 0.029(4) Uani 1 1 d U . .
H56A H 0.7318 1.0964 0.7489 0.035 Uiso 1 1 calc R . .
H56B H 0.8563 1.1340 0.7140 0.035 Uiso 1 1 calc R . .
C57 C 0.788(2) 1.2268(12) 0.7587(6) 0.038(4) Uani 1 1 d U . .
H57A H 0.8171 1.2802 0.7415 0.056 Uiso 1 1 calc R . .
H57B H 0.8661 1.2108 0.7754 0.056 Uiso 1 1 calc R . .
H57C H 0.6978 1.2399 0.7773 0.056 Uiso 1 1 calc R . .
N3 N -0.0123(16) 0.7038(9) 0.3471(4) 0.033(3) Uani 1 1 d U . .
O3 O 0.3968(13) 1.0738(7) 0.5876(4) 0.033(3) Uani 1 1 d U . .
C58 C -0.1416(17) 1.0481(9) 0.1320(5) 0.021(3) Uani 1 1 d U . .
H58 H -0.2245 1.0550 0.1177 0.025 Uiso 1 1 calc R . .
C59 C -0.0511(16) 0.9751(9) 0.1217(5) 0.018(3) Uani 1 1 d U . .
H59 H -0.0676 0.9366 0.0996 0.021 Uiso 1 1 calc R . .
C60 C 0.0653(16) 0.9587(8) 0.1444(4) 0.015(3) Uani 1 1 d U . .
C61 C 0.0872(17) 1.0219(9) 0.1745(5) 0.020(3) Uani 1 1 d U . .
H61 H 0.1675 1.0165 0.1899 0.023 Uiso 1 1 calc R . .
C62 C -0.0131(16) 1.0935(9) 0.1812(5) 0.020(3) Uani 1 1 d U . .
H62 H -0.0005 1.1340 0.2029 0.024 Uiso 1 1 calc R . .
C63 C 0.1676(17) 0.8832(9) 0.1370(4) 0.019(3) Uani 1 1 d U . .
H63 H 0.2548 0.8854 0.1496 0.023 Uiso 1 1 calc R . .
C64 C 0.1484(16) 0.8111(8) 0.1140(4) 0.015(3) Uani 1 1 d U . .
H64 H 0.0630 0.8096 0.1005 0.018 Uiso 1 1 calc R . .
C65 C 0.2516(16) 0.7331(9) 0.1079(4) 0.018(3) Uani 1 1 d U . .
C66 C 0.3757(16) 0.7239(8) 0.1266(5) 0.017(3) Uani 1 1 d U . .
H66 H 0.3980 0.7697 0.1450 0.020 Uiso 1 1 calc R . .
C67 C 0.4698(16) 0.6514(9) 0.1201(5) 0.019(3) Uani 1 1 d U . .
H67 H 0.5547 0.6474 0.1337 0.023 Uiso 1 1 calc R . .
C68 C 0.4379(16) 0.5838(8) 0.0931(5) 0.017(3) Uani 1 1 d U . .
C69 C 0.3146(16) 0.5904(9) 0.0739(4) 0.018(3) Uani 1 1 d U . .
H69 H 0.2917 0.5444 0.0558 0.022 Uiso 1 1 calc R . .
C70 C 0.2218(17) 0.6660(9) 0.0812(5) 0.021(3) Uani 1 1 d U . .
H70 H 0.1372 0.6709 0.0675 0.025 Uiso 1 1 calc R . .
C71 C 0.5119(15) 0.4410(8) 0.0636(4) 0.015(3) Uani 1 1 d U . .
H71A H 0.5007 0.4625 0.0351 0.018 Uiso 1 1 calc R . .
H71B H 0.4209 0.4098 0.0754 0.018 Uiso 1 1 calc R . .
C72 C 0.6416(17) 0.3775(9) 0.0624(5) 0.022(3) Uani 1 1 d U . .
H72A H 0.6538 0.3587 0.0911 0.026 Uiso 1 1 calc R . .
H72B H 0.7315 0.4096 0.0503 0.026 Uiso 1 1 calc R . .
C73 C 0.6225(15) 0.2942(8) 0.0367(4) 0.014(3) Uani 1 1 d U . .
H73A H 0.6095 0.3132 0.0081 0.017 Uiso 1 1 calc R . .
H73B H 0.5329 0.2620 0.0489 0.017 Uiso 1 1 calc R . .
C74 C 0.7546(17) 0.2295(9) 0.0351(5) 0.021(3) Uani 1 1 d U . .
H74A H 0.8448 0.2626 0.0242 0.025 Uiso 1 1 calc R . .
H74B H 0.7647 0.2084 0.0637 0.025 Uiso 1 1 calc R . .
C75 C 0.7396(17) 0.1494(8) 0.0082(5) 0.022(3) Uani 1 1 d U . .
H75A H 0.7246 0.1707 -0.0200 0.026 Uiso 1 1 calc R . .
H75B H 0.6518 0.1148 0.0199 0.026 Uiso 1 1 calc R . .
C76 C 0.8729(18) 0.0871(9) 0.0047(5) 0.028(4) Uani 1 1 d U . .
H76A H 0.9576 0.1184 -0.0104 0.041 Uiso 1 1 calc R . .
H76B H 0.8530 0.0328 -0.0104 0.041 Uiso 1 1 calc R . .
H76C H 0.8940 0.0702 0.0326 0.041 Uiso 1 1 calc R . .
N4 N -0.1234(14) 1.1091(8) 0.1600(4) 0.024(3) Uani 1 1 d U . .
O4 O 0.5389(11) 0.5157(6) 0.0892(3) 0.019(2) Uani 1 1 d U . .
C77 C 0.3054(16) 0.0991(9) 0.7853(4) 0.018(3) Uani 1 1 d U . .
C78 C 0.2269(16) 0.0689(9) 0.7557(4) 0.016(3) Uani 1 1 d U . .
C79 C 0.2568(17) -0.0096(9) 0.7323(4) 0.018(3) Uani 1 1 d U . .
C80 C 0.3787(18) -0.0582(9) 0.7415(5) 0.022(3) Uani 1 1 d U . .
C81 C 0.4650(17) -0.0334(9) 0.7708(5) 0.022(3) Uani 1 1 d U . .
C82 C 0.4249(17) 0.0465(9) 0.7926(5) 0.019(3) Uani 1 1 d U . .
F1 F 0.1100(10) 0.1180(5) 0.7475(3) 0.029(2) Uani 1 1 d U . .
F2 F 0.4209(10) -0.1325(6) 0.7199(3) 0.034(2) Uani 1 1 d U . .
F3 F 0.5815(10) -0.0782(6) 0.7772(3) 0.031(2) Uani 1 1 d U . .
F4 F 0.5098(9) 0.0733(6) 0.8202(3) 0.026(2) Uani 1 1 d U . .
I1 I 0.24804(10) 0.21955(6) 0.81660(3) 0.0200(3) Uani 1 1 d U . .
I2 I 0.13195(12) -0.04900(6) 0.68780(3) 0.0265(3) Uani 1 1 d U . .
C83 C 0.7297(18) 0.5339(9) 0.2538(4) 0.020(3) Uani 1 1 d U . .
C84 C 0.7702(16) 0.4506(9) 0.2364(5) 0.019(3) Uani 1 1 d U . .
C85 C 0.6951(15) 0.4077(9) 0.2094(4) 0.013(3) Uani 1 1 d U . .
C86 C 0.5652(17) 0.4497(9) 0.2001(5) 0.020(3) Uani 1 1 d U . .
C87 C 0.5201(15) 0.5313(8) 0.2171(4) 0.013(3) Uani 1 1 d U . .
C88 C 0.5955(18) 0.5704(9) 0.2448(5) 0.022(3) Uani 1 1 d U . .
F5 F 0.8960(10) 0.4147(5) 0.2447(3) 0.026(2) Uani 1 1 d U . .
F6 F 0.4861(9) 0.4114(5) 0.1743(3) 0.025(2) Uani 1 1 d U . .
F7 F 0.3923(10) 0.5666(5) 0.2104(3) 0.029(2) Uani 1 1 d U . .
F8 F 0.5410(10) 0.6464(5) 0.2637(3) 0.032(2) Uani 1 1 d U . .
I3 I 0.84879(11) 0.60162(6) 0.29401(3) 0.0252(3) Uani 1 1 d U . .
I4 I 0.75667(10) 0.28022(6) 0.18604(3) 0.0209(3) Uani 1 1 d U . .
C89 C 0.333(3) 0.7234(14) 0.6410(7) 0.057(6) Uani 1 1 d U . .
H89A H 0.3098 0.7869 0.6344 0.069 Uiso 1 1 calc R . .
H89B H 0.4084 0.7229 0.6600 0.069 Uiso 1 1 calc R . .
C90 C 0.201(3) 0.6769(17) 0.6605(8) 0.075(7) Uani 1 1 d U . .
H90A H 0.2256 0.6303 0.6805 0.090 Uiso 1 1 calc R . .
H90B H 0.1306 0.7202 0.6753 0.090 Uiso 1 1 calc R . .
C91 C 0.138(3) 0.6355(16) 0.6262(7) 0.066(6) Uani 1 1 d U . .
H91A H 0.0506 0.6696 0.6197 0.079 Uiso 1 1 calc R . .
H91B H 0.1090 0.5723 0.6331 0.079 Uiso 1 1 calc R . .
C92 C 0.259(3) 0.6399(15) 0.5906(7) 0.060(6) Uani 1 1 d U . .
H92A H 0.2815 0.5787 0.5797 0.072 Uiso 1 1 calc R . .
H92B H 0.2285 0.6779 0.5679 0.072 Uiso 1 1 calc R . .
O5 O 0.3823(18) 0.6767(11) 0.6046(5) 0.066(4) Uani 1 1 d U . .
C93 C 0.035(8) 0.444(4) 0.4735(18) 0.11(2) Uani 0.50 1 d PDU A -1
H93A H 0.0279 0.4057 0.4491 0.133 Uiso 0.50 1 calc PR A -1
H93B H 0.1396 0.4484 0.4772 0.133 Uiso 0.50 1 calc PR A -1
C94 C -0.023(9) 0.535(4) 0.466(2) 0.09(2) Uani 0.50 1 d PDU A -1
H94A H -0.1301 0.5392 0.4663 0.113 Uiso 0.50 1 calc PR A -1
H94B H 0.0308 0.5682 0.4417 0.113 Uiso 0.50 1 calc PR A -1
C95 C 0.049(9) 0.554(5) 0.520(3) 0.13(3) Uani 0.50 1 d PDU A -1
H95A H 0.1543 0.5394 0.5197 0.151 Uiso 0.50 1 calc PR A -1
H95B H 0.0229 0.6128 0.5324 0.151 Uiso 0.50 1 calc PR A -1
C96 C -0.052(8) 0.480(3) 0.5341(16) 0.082(18) Uani 0.50 1 d PDU A -1
H96A H -0.0334 0.4608 0.5624 0.099 Uiso 0.50 1 calc PR A -1
H96B H -0.1534 0.5030 0.5364 0.099 Uiso 0.50 1 calc PR A -1
O6 O -0.042(4) 0.403(2) 0.5090(12) 0.081(10) Uani 0.50 1 d PDU A -1

loop_
_atom_site_aniso_label
_atom_site_aniso_U_11
_atom_site_aniso_U_22
_atom_site_aniso_U_33
_atom_site_aniso_U_23
_atom_site_aniso_U_13
_atom_site_aniso_U_12
C1 0.009(7) 0.025(6) 0.028(7) -0.007(5) -0.002(6) 0.001(5)
C2 0.013(7) 0.017(6) 0.027(6) -0.004(5) -0.004(6) 0.004(5)
C3 0.009(6) 0.008(5) 0.024(6) -0.002(5) 0.000(5) -0.005(4)
C4 0.014(7) 0.012(5) 0.032(7) -0.007(5) -0.011(6) -0.003(4)
C5 0.014(7) 0.020(6) 0.025(6) -0.007(5) -0.004(6) 0.004(5)
C6 0.006(6) 0.018(6) 0.027(6) -0.002(5) -0.007(5) -0.003(4)
C7 0.009(6) 0.016(6) 0.022(6) -0.004(5) -0.006(5) 0.003(4)
C8 0.014(7) 0.011(5) 0.030(7) 0.001(5) -0.004(6) 0.004(5)
C9 0.020(7) 0.023(6) 0.029(7) -0.011(5) -0.008(6) 0.008(5)
C10 0.007(6) 0.016(5) 0.024(6) -0.005(5) -0.003(5) -0.003(4)
C11 0.011(7) 0.017(6) 0.029(7) -0.001(5) -0.002(6) 0.003(5)
C12 0.012(7) 0.011(5) 0.026(6) -0.006(5) -0.007(5) -0.001(4)
C13 0.018(7) 0.022(6) 0.025(6) -0.010(5) -0.003(6) -0.003(5)
C14 0.012(6) 0.011(5) 0.023(6) -0.005(5) -0.003(5) 0.001(4)
C15 0.016(7) 0.019(6) 0.028(6) -0.008(5) -0.006(6) 0.004(5)
C16 0.017(7) 0.008(5) 0.023(6) -0.002(5) -0.008(5) 0.004(4)
C17 0.019(7) 0.011(5) 0.026(6) -0.005(5) -0.007(6) 0.002(5)
C18 0.016(7) 0.012(5) 0.031(7) -0.003(5) -0.007(6) -0.001(5)
C19 0.020(9) 0.021(7) 0.043(9) -0.011(6) -0.004(7) 0.005(6)
N1 0.010(4) 0.018(4) 0.022(4) -0.002(3) -0.004(3) 0.002(3)
O1 0.010(5) 0.015(4) 0.038(5) -0.015(4) -0.007(4) 0.002(3)
C20 0.039(8) 0.032(7) 0.045(8) -0.001(6) -0.007(7) -0.005(6)
C21 0.039(8) 0.033(7) 0.035(7) 0.000(6) -0.004(7) 0.003(6)
C22 0.031(8) 0.028(6) 0.031(7) -0.005(6) -0.009(6) 0.000(5)
C23 0.022(7) 0.038(7) 0.042(7) -0.007(6) -0.014(6) -0.004(6)
C24 0.039(8) 0.036(7) 0.036(7) -0.008(6) -0.010(7) 0.006(6)
C25 0.035(8) 0.028(7) 0.036(7) 0.000(6) -0.009(6) 0.001(6)
C26 0.036(8) 0.036(7) 0.042(8) -0.006(6) -0.008(7) -0.010(6)
C27 0.033(8) 0.026(6) 0.031(7) -0.009(6) -0.012(6) -0.008(5)
C28 0.049(9) 0.046(8) 0.043(8) -0.017(7) -0.005(7) -0.013(7)
C29 0.053(9) 0.059(8) 0.051(8) -0.018(7) -0.003(7) -0.013(7)
C30 0.035(8) 0.031(7) 0.038(7) -0.013(6) -0.010(6) -0.006(6)
C31 0.048(9) 0.048(8) 0.043(8) -0.008(7) -0.006(7) -0.015(7)
C32 0.045(8) 0.038(7) 0.039(8) -0.005(6) -0.002(7) 0.003(6)
C33 0.034(8) 0.035(7) 0.039(7) -0.005(6) -0.009(7) 0.003(6)
C34 0.033(8) 0.033(7) 0.038(7) -0.012(6) -0.004(6) -0.003(6)
C35 0.028(8) 0.033(7) 0.041(7) -0.009(6) -0.005(6) -0.012(6)
C36 0.033(8) 0.037(7) 0.034(7) -0.010(6) -0.013(6) -0.004(6)
C37 0.034(8) 0.041(7) 0.039(7) -0.008(6) -0.009(7) -0.010(6)
C38 0.023(9) 0.021(7) 0.037(8) -0.009(6) -0.002(7) -0.004(6)
N2 0.033(7) 0.032(6) 0.037(7) -0.002(5) -0.010(6) -0.004(5)
O2 0.042(7) 0.055(6) 0.047(6) -0.023(5) -0.011(6) -0.001(5)
C39 0.039(8) 0.025(6) 0.045(8) -0.006(6) -0.006(7) -0.001(6)
C40 0.028(8) 0.030(7) 0.040(7) -0.005(6) -0.017(6) -0.009(5)
C41 0.022(7) 0.023(6) 0.028(7) 0.000(5) -0.004(6) -0.001(5)
C42 0.025(7) 0.026(6) 0.034(7) 0.001(6) -0.004(6) -0.003(5)
C43 0.029(8) 0.037(7) 0.040(7) -0.002(6) -0.007(6) -0.009(6)
C44 0.033(8) 0.034(7) 0.031(7) -0.005(6) -0.008(6) -0.002(6)
C45 0.023(8) 0.037(7) 0.035(7) -0.007(6) -0.006(6) -0.010(6)
C46 0.025(7) 0.008(5) 0.041(7) -0.009(5) -0.010(6) -0.008(5)
C47 0.027(8) 0.028(6) 0.035(7) -0.004(6) -0.011(6) -0.001(5)
C48 0.033(8) 0.040(7) 0.041(8) -0.007(6) -0.001(7) -0.003(6)
C49 0.029(8) 0.028(6) 0.035(7) -0.003(6) -0.005(6) -0.008(5)
C50 0.028(8) 0.038(7) 0.032(7) -0.008(6) -0.014(6) 0.006(6)
C51 0.033(8) 0.037(7) 0.035(7) -0.006(6) -0.007(7) -0.005(6)
C52 0.022(7) 0.030(6) 0.031(7) -0.003(6) -0.014(6) -0.006(5)
C53 0.016(7) 0.026(6) 0.031(7) -0.003(5) -0.007(6) -0.002(5)
C54 0.019(7) 0.029(6) 0.029(7) -0.004(5) -0.012(6) -0.004(5)
C55 0.017(7) 0.028(6) 0.031(7) -0.007(5) -0.008(6) -0.003(5)
C56 0.021(7) 0.040(7) 0.026(7) -0.005(6) -0.002(6) -0.003(5)
C57 0.035(10) 0.042(9) 0.037(9) -0.008(7) -0.010(8) 0.007(7)
N3 0.029(7) 0.032(6) 0.035(6) -0.005(5) 0.000(6) -0.008(5)
O3 0.034(6) 0.033(5) 0.037(6) -0.010(4) -0.017(5) -0.004(4)
C58 0.011(7) 0.019(6) 0.030(7) -0.001(5) 0.002(6) 0.001(5)
C59 0.012(7) 0.017(6) 0.026(6) -0.003(5) -0.009(6) -0.004(5)
C60 0.011(7) 0.014(5) 0.020(6) -0.003(5) 0.001(5) -0.006(4)
C61 0.014(7) 0.014(6) 0.032(7) -0.007(5) -0.007(6) -0.001(5)
C62 0.010(7) 0.020(6) 0.030(7) -0.009(5) -0.003(6) 0.004(5)
C63 0.014(7) 0.019(6) 0.025(6) -0.001(5) -0.008(5) 0.002(5)
C64 0.009(6) 0.010(5) 0.027(6) 0.001(5) -0.010(5) 0.002(4)
C65 0.012(7) 0.015(5) 0.025(6) 0.001(5) -0.001(5) 0.004(5)
C66 0.012(7) 0.010(5) 0.029(6) 0.002(5) -0.005(6) -0.010(4)
C67 0.009(7) 0.025(6) 0.026(6) -0.009(5) -0.011(5) 0.001(5)
C68 0.012(7) 0.013(5) 0.028(6) -0.002(5) -0.007(6) -0.003(4)
C69 0.015(7) 0.016(6) 0.025(6) -0.009(5) -0.005(6) 0.000(5)
C70 0.015(7) 0.017(6) 0.032(7) -0.009(5) -0.005(6) -0.007(5)
C71 0.015(7) 0.009(5) 0.024(6) -0.001(5) -0.008(5) -0.002(4)
C72 0.022(7) 0.020(6) 0.024(6) -0.002(5) -0.007(6) 0.008(5)
C73 0.011(6) 0.007(5) 0.025(6) -0.001(5) -0.007(5) -0.001(4)
C74 0.022(7) 0.013(6) 0.027(6) -0.006(5) -0.002(6) 0.004(5)
C75 0.023(7) 0.010(5) 0.034(7) -0.003(5) -0.007(6) -0.002(5)
C76 0.026(9) 0.016(7) 0.042(9) -0.010(6) -0.008(7) 0.007(6)
N4 0.013(6) 0.025(5) 0.034(6) -0.007(5) -0.003(5) 0.005(4)
O4 0.015(5) 0.010(4) 0.034(5) -0.010(4) -0.009(4) 0.003(3)
C77 0.010(7) 0.022(6) 0.023(6) -0.001(5) -0.009(6) 0.000(5)
C78 0.012(7) 0.017(6) 0.021(6) -0.002(5) -0.010(5) -0.002(5)
C79 0.019(7) 0.013(5) 0.023(6) -0.004(5) -0.005(6) -0.006(5)
C80 0.026(7) 0.018(6) 0.021(6) -0.006(5) 0.000(6) 0.000(5)
C81 0.015(7) 0.024(6) 0.027(7) 0.008(5) 0.000(6) 0.009(5)
C82 0.015(7) 0.019(6) 0.023(6) 0.003(5) -0.002(6) 0.001(5)
F1 0.018(5) 0.027(4) 0.046(5) -0.016(4) -0.019(4) 0.009(3)
F2 0.028(6) 0.029(5) 0.045(5) -0.018(4) -0.008(4) 0.007(4)
F3 0.016(5) 0.033(5) 0.046(5) -0.005(4) -0.012(4) 0.015(4)
F4 0.011(5) 0.032(5) 0.039(5) -0.010(4) -0.016(4) 0.002(3)
I1 0.0146(6) 0.0147(4) 0.0319(5) -0.0078(4) -0.0066(4) -0.0007(3)
I2 0.0240(6) 0.0219(5) 0.0360(6) -0.0119(4) -0.0117(5) -0.0028(4)
C83 0.026(7) 0.022(6) 0.016(6) -0.008(5) -0.015(6) -0.003(5)
C84 0.012(7) 0.020(6) 0.024(6) -0.002(5) -0.001(6) 0.001(5)
C85 0.009(6) 0.021(6) 0.010(6) -0.003(5) -0.007(5) -0.006(4)
C86 0.016(7) 0.019(6) 0.026(7) 0.001(5) -0.007(6) -0.006(5)
C87 0.013(5) 0.008(4) 0.021(4) 0.002(3) -0.007(4) -0.003(3)
C88 0.027(7) 0.018(6) 0.023(6) -0.002(5) -0.006(6) 0.002(5)
F5 0.023(5) 0.026(4) 0.032(5) -0.009(4) -0.012(4) 0.004(3)
F6 0.015(5) 0.028(4) 0.036(5) -0.013(4) -0.017(4) -0.003(3)
F7 0.020(5) 0.023(4) 0.045(5) -0.005(4) -0.010(4) 0.010(3)
F8 0.024(5) 0.024(4) 0.049(6) -0.012(4) -0.004(4) 0.005(3)
I3 0.0217(6) 0.0215(5) 0.0345(6) -0.0088(4) -0.0105(5) -0.0036(4)
I4 0.0141(6) 0.0150(4) 0.0339(6) -0.0086(4) -0.0038(4) 0.0001(3)
C89 0.059(9) 0.046(8) 0.064(9) -0.014(7) 0.004(8) -0.009(7)
C90 0.077(11) 0.066(10) 0.074(10) -0.008(8) 0.012(8) -0.007(8)
C91 0.064(10) 0.065(9) 0.068(10) 0.016(8) -0.005(8) 0.010(8)
C92 0.058(10) 0.059(9) 0.060(9) -0.004(7) -0.001(8) 0.004(7)
O5 0.056(8) 0.075(8) 0.060(7) -0.012(6) 0.010(6) 0.008(6)
C93 0.11(3) 0.11(3) 0.11(3) -0.002(10) -0.014(10) 0.001(10)
C94 0.09(2) 0.10(2) 0.09(2) 0.003(10) -0.006(10) 0.004(10)
C95 0.12(3) 0.13(3) 0.13(3) -0.002(10) -0.014(10) -0.002(10)
C96 0.08(2) 0.083(19) 0.082(19) 0.005(10) -0.012(10) -0.004(10)
O6 0.083(13) 0.083(13) 0.079(13) -0.001(9) -0.014(9) -0.002(9)

loop_
_atom_type_symbol
_atom_type_description
_atom_type_scat_dispersion_real
_atom_type_scat_dispersion_imag
_atom_type_scat_source
C C 0.0033 0.0016 'International Tables Vol C Tables 4.2.6.8 and 6.1.1.4'
H H 0.0000 0.0000 'International Tables Vol C Tables 4.2.6.8 and 6.1.1.4'
N N 0.0061 0.0033 'International Tables Vol C Tables 4.2.6.8 and 6.1.1.4'
O O 0.0106 0.0060 'International Tables Vol C Tables 4.2.6.8 and 6.1.1.4'
F F 0.0171 0.0103 'International Tables Vol C Tables 4.2.6.8 and 6.1.1.4'
I I -0.4742 1.8119 'International Tables Vol C Tables 4.2.6.8 and 6.1.1.4'

loop_
_geom_angle_atom_site_label_1
_geom_angle_atom_site_label_2
_geom_angle_atom_site_label_3
_geom_angle
_geom_angle_site_symmetry_1
_geom_angle_site_symmetry_3
_geom_angle_publ_flag
N1 C1 C2 123.5(16) . . ?
N1 C1 H1 118.2 . . ?
C2 C1 H1 118.2 . . ?
C3 C2 C1 120.3(14) . . ?
C3 C2 H2 119.9 . . ?
C1 C2 H2 119.9 . . ?
C4 C3 C2 115.7(12) . . ?
C4 C3 C6 119.4(14) . . ?
C2 C3 C6 124.9(13) . . ?
C3 C4 C5 120.3(15) . . ?
C3 C4 H4 119.9 . . ?
C5 C4 H4 119.9 . . ?
N1 C5 C4 123.0(14) . . ?
N1 C5 H5 118.5 . . ?
C4 C5 H5 118.5 . . ?
C7 C6 C3 125.8(15) . . ?
C7 C6 H6 117.1 . . ?
C3 C6 H6 117.1 . . ?
C6 C7 C8 125.8(15) . . ?
C6 C7 H7 117.1 . . ?
C8 C7 H7 117.1 . . ?
C13 C8 C9 117.9(13) . . ?
C13 C8 C7 119.6(15) . . ?
C9 C8 C7 122.5(13) . . ?
C10 C9 C8 119.9(14) . . ?
C10 C9 H9 120.0 . . ?
C8 C9 H9 120.0 . . ?
C11 C10 C9 121.3(15) . . ?
C11 C10 H10 119.4 . . ?
C9 C10 H10 119.4 . . ?
C12 C11 C10 119.5(12) . . ?
C12 C11 O1 125.8(13) . . ?
C10 C11 O1 114.7(14) . . ?
C11 C12 C13 119.3(13) . . ?
C11 C12 H12 120.4 . . ?
C13 C12 H12 120.4 . . ?
C8 C13 C12 122.1(16) . . ?
C8 C13 H13 119.0 . . ?
C12 C13 H13 119.0 . . ?
O1 C14 C15 106.0(11) . . ?
O1 C14 H14A 110.5 . . ?
C15 C14 H14A 110.5 . . ?
O1 C14 H14B 110.5 . . ?
C15 C14 H14B 110.5 . . ?
H14A C14 H14B 108.7 . . ?
C16 C15 C14 110.8(12) . . ?
C16 C15 H15A 109.5 . . ?
C14 C15 H15A 109.5 . . ?
C16 C15 H15B 109.5 . . ?
C14 C15 H15B 109.5 . . ?
H15A C15 H15B 108.1 . . ?
C15 C16 C17 113.1(12) . . ?
C15 C16 H16A 109.0 . . ?
C17 C16 H16A 109.0 . . ?
C15 C16 H16B 109.0 . . ?
C17 C16 H16B 109.0 . . ?
H16A C16 H16B 107.8 . . ?
C18 C17 C16 113.0(12) . . ?
C18 C17 H17A 109.0 . . ?
C16 C17 H17A 109.0 . . ?
C18 C17 H17B 109.0 . . ?
C16 C17 H17B 109.0 . . ?
H17A C17 H17B 107.8 . . ?
C17 C18 C19 112.7(13) . . ?
C17 C18 H18A 109.0 . . ?
C19 C18 H18A 109.0 . . ?
C17 C18 H18B 109.0 . . ?
C19 C18 H18B 109.0 . . ?
H18A C18 H18B 107.8 . . ?
C18 C19 H19A 109.5 . . ?
C18 C19 H19B 109.5 . . ?
H19A C19 H19B 109.5 . . ?
C18 C19 H19C 109.5 . . ?
H19A C19 H19C 109.5 . . ?
H19B C19 H19C 109.5 . . ?
C1 N1 C5 117.2(12) . . ?
C11 O1 C14 116.3(12) . . ?
N2 C20 C21 122.8(17) . . ?
N2 C20 H20 118.6 . . ?
C21 C20 H20 118.6 . . ?
C22 C21 C20 119.9(16) . . ?
C22 C21 H21 120.0 . . ?
C20 C21 H21 120.0 . . ?
C21 C22 C23 116.2(16) . . ?
C21 C22 C25 125.2(15) . . ?
C23 C22 C25 118.6(16) . . ?
C24 C23 C22 122.1(17) . . ?
C24 C23 H23 118.9 . . ?
C22 C23 H23 118.9 . . ?
N2 C24 C23 121.8(16) . . ?
N2 C24 H24 119.1 . . ?
C23 C24 H24 119.1 . . ?
C26 C25 C22 125.9(17) . . ?
C26 C25 H25 117.0 . . ?
C22 C25 H25 117.0 . . ?
C25 C26 C27 126.6(17) . . ?
C25 C26 H26 116.7 . . ?
C27 C26 H26 116.7 . . ?
C28 C27 C32 118.2(17) . . ?
C28 C27 C26 123.3(16) . . ?
C32 C27 C26 118.2(16) . . ?
C29 C28 C27 123.2(18) . . ?
C29 C28 H28 118.4 . . ?
C27 C28 H28 118.4 . . ?
C28 C29 C30 120(2) . . ?
C28 C29 H29 119.8 . . ?
C30 C29 H29 119.8 . . ?
O2 C30 C31 125.0(16) . . ?
O2 C30 C29 115.6(17) . . ?
C31 C30 C29 119.4(18) . . ?
C30 C31 C32 120.3(17) . . ?
C30 C31 H31 119.8 . . ?
C32 C31 H31 119.8 . . ?
C27 C32 C31 117.9(17) . . ?
C27 C32 H32 121.1 . . ?
C31 C32 H32 121.1 . . ?
O2 C33 C34 107.5(14) . . ?
O2 C33 H33A 110.2 . . ?
C34 C33 H33A 110.2 . . ?
O2 C33 H33B 110.2 . . ?
C34 C33 H33B 110.2 . . ?
H33A C33 H33B 108.5 . . ?
C33 C34 C35 112.5(14) . . ?
C33 C34 H34A 109.1 . . ?
C35 C34 H34A 109.1 . . ?
C33 C34 H34B 109.1 . . ?
C35 C34 H34B 109.1 . . ?
H34A C34 H34B 107.8 . . ?
C36 C35 C34 112.5(14) . . ?
C36 C35 H35A 109.1 . . ?
C34 C35 H35A 109.1 . . ?
C36 C35 H35B 109.1 . . ?
C34 C35 H35B 109.1 . . ?
H35A C35 H35B 107.8 . . ?
C37 C36 C35 115.1(15) . . ?
C37 C36 H36A 108.5 . . ?
C35 C36 H36A 108.5 . . ?
C37 C36 H36B 108.5 . . ?
C35 C36 H36B 108.5 . . ?
H36A C36 H36B 107.5 . . ?
C36 C37 C38 114.8(15) . . ?
C36 C37 H37A 108.6 . . ?
C38 C37 H37A 108.6 . . ?
C36 C37 H37B 108.6 . . ?
C38 C37 H37B 108.6 . . ?
H37A C37 H37B 107.5 . . ?
C37 C38 H38A 109.5 . . ?
C37 C38 H38B 109.5 . . ?
H38A C38 H38B 109.5 . . ?
C37 C38 H38C 109.5 . . ?
H38A C38 H38C 109.5 . . ?
H38B C38 H38C 109.5 . . ?
C20 N2 C24 117.2(16) . . ?
C30 O2 C33 120.1(14) . . ?
N3 C39 C40 122.8(15) . . ?
N3 C39 H39 118.6 . . ?
C40 C39 H39 118.6 . . ?
C39 C40 C41 120.9(17) . . ?
C39 C40 H40 119.5 . . ?
C41 C40 H40 119.5 . . ?
C40 C41 C42 114.6(15) . . ?
C40 C41 C44 124.5(16) . . ?
C42 C41 C44 120.9(14) . . ?
C43 C42 C41 120.7(15) . . ?
C43 C42 H42 119.7 . . ?
C41 C42 H42 119.7 . . ?
N3 C43 C42 123.7(18) . . ?
N3 C43 H43 118.1 . . ?
C42 C43 H43 118.1 . . ?
C45 C44 C41 127.4(16) . . ?
C45 C44 H44 116.3 . . ?
C41 C44 H44 116.3 . . ?
C44 C45 C46 127.6(16) . . ?
C44 C45 H45 116.2 . . ?
C46 C45 H45 116.2 . . ?
C51 C46 C47 116.5(15) . . ?
C51 C46 C45 121.0(14) . . ?
C47 C46 C45 122.5(16) . . ?
C48 C47 C46 121.6(17) . . ?
C48 C47 H47 119.2 . . ?
C46 C47 H47 119.2 . . ?
C47 C48 C49 120.5(16) . . ?
C47 C48 H48 119.8 . . ?
C49 C48 H48 119.8 . . ?
O3 C49 C50 125.9(17) . . ?
O3 C49 C48 115.1(14) . . ?
C50 C49 C48 119.1(16) . . ?
C51 C50 C49 118.0(17) . . ?
C51 C50 H50 121.0 . . ?
C49 C50 H50 121.0 . . ?
C46 C51 C50 124.2(16) . . ?
C46 C51 H51 117.9 . . ?
C50 C51 H51 117.9 . . ?
O3 C52 C53 104.8(12) . . ?
O3 C52 H52A 110.8 . . ?
C53 C52 H52A 110.8 . . ?
O3 C52 H52B 110.8 . . ?
C53 C52 H52B 110.8 . . ?
H52A C52 H52B 108.9 . . ?
C52 C53 C54 111.2(12) . . ?
C52 C53 H53A 109.4 . . ?
C54 C53 H53A 109.4 . . ?
C52 C53 H53B 109.4 . . ?
C54 C53 H53B 109.4 . . ?
H53A C53 H53B 108.0 . . ?
C55 C54 C53 112.6(13) . . ?
C55 C54 H54A 109.1 . . ?
C53 C54 H54A 109.1 . . ?
C55 C54 H54B 109.1 . . ?
C53 C54 H54B 109.1 . . ?
H54A C54 H54B 107.8 . . ?
C54 C55 C56 114.1(13) . . ?
C54 C55 H55A 108.7 . . ?
C56 C55 H55A 108.7 . . ?
C54 C55 H55B 108.7 . . ?
C56 C55 H55B 108.7 . . ?
H55A C55 H55B 107.6 . . ?
C57 C56 C55 113.8(14) . . ?
C57 C56 H56A 108.8 . . ?
C55 C56 H56A 108.8 . . ?
C57 C56 H56B 108.8 . . ?
C55 C56 H56B 108.8 . . ?
H56A C56 H56B 107.7 . . ?
C56 C57 H57A 109.5 . . ?
C56 C57 H57B 109.5 . . ?
H57A C57 H57B 109.5 . . ?
C56 C57 H57C 109.5 . . ?
H57A C57 H57C 109.5 . . ?
H57B C57 H57C 109.5 . . ?
C43 N3 C39 117.1(15) . . ?
C49 O3 C52 115.8(12) . . ?
N4 C58 C59 125.8(16) . . ?
N4 C58 H58 117.1 . . ?
C59 C58 H58 117.1 . . ?
C58 C59 C60 118.7(14) . . ?
C58 C59 H59 120.6 . . ?
C60 C59 H59 120.6 . . ?
C59 C60 C61 116.7(12) . . ?
C59 C60 C63 124.2(13) . . ?
C61 C60 C63 119.0(14) . . ?
C60 C61 C62 118.0(15) . . ?
C60 C61 H61 121.0 . . ?
C62 C61 H61 121.0 . . ?
N4 C62 C61 125.4(14) . . ?
N4 C62 H62 117.3 . . ?
C61 C62 H62 117.3 . . ?
C64 C63 C60 125.3(15) . . ?
C64 C63 H63 117.4 . . ?
C60 C63 H63 117.4 . . ?
C63 C64 C65 124.6(14) . . ?
C63 C64 H64 117.7 . . ?
C65 C64 H64 117.7 . . ?
C66 C65 C70 117.5(13) . . ?
C66 C65 C64 124.4(13) . . ?
C70 C65 C64 118.1(14) . . ?
C65 C66 C67 123.1(14) . . ?
C65 C66 H66 118.5 . . ?
C67 C66 H66 118.5 . . ?
C66 C67 C68 118.8(15) . . ?
C66 C67 H67 120.6 . . ?
C68 C67 H67 120.6 . . ?
O4 C68 C69 126.9(13) . . ?
O4 C68 C67 113.3(14) . . ?
C69 C68 C67 119.8(12) . . ?
C68 C69 C70 119.6(13) . . ?
C68 C69 H69 120.2 . . ?
C70 C69 H69 120.2 . . ?
C65 C70 C69 121.2(15) . . ?
C65 C70 H70 119.4 . . ?
C69 C70 H70 119.4 . . ?
O4 C71 C72 107.4(12) . . ?
O4 C71 H71A 110.2 . . ?
C72 C71 H71A 110.2 . . ?
O4 C71 H71B 110.2 . . ?
C72 C71 H71B 110.2 . . ?
H71A C71 H71B 108.5 . . ?
C71 C72 C73 111.8(12) . . ?
C71 C72 H72A 109.3 . . ?
C73 C72 H72A 109.3 . . ?
C71 C72 H72B 109.3 . . ?
C73 C72 H72B 109.3 . . ?
H72A C72 H72B 107.9 . . ?
C72 C73 C74 112.1(12) . . ?
C72 C73 H73A 109.2 . . ?
C74 C73 H73A 109.2 . . ?
C72 C73 H73B 109.2 . . ?
C74 C73 H73B 109.2 . . ?
H73A C73 H73B 107.9 . . ?
C75 C74 C73 112.4(13) . . ?
C75 C74 H74A 109.1 . . ?
C73 C74 H74A 109.1 . . ?
C75 C74 H74B 109.1 . . ?
C73 C74 H74B 109.1 . . ?
H74A C74 H74B 107.9 . . ?
C74 C75 C76 112.9(13) . . ?
C74 C75 H75A 109.0 . . ?
C76 C75 H75A 109.0 . . ?
C74 C75 H75B 109.0 . . ?
C76 C75 H75B 109.0 . . ?
H75A C75 H75B 107.8 . . ?
C75 C76 H76A 109.5 . . ?
C75 C76 H76B 109.5 . . ?
H76A C76 H76B 109.5 . . ?
C75 C76 H76C 109.5 . . ?
H76A C76 H76C 109.5 . . ?
H76B C76 H76C 109.5 . . ?
C58 N4 C62 115.0(12) . . ?
C68 O4 C71 117.3(12) . . ?
C78 C77 C82 116.1(13) . . ?
C78 C77 I1 120.8(10) . . ?
C82 C77 I1 123.0(11) . . ?
F1 C78 C77 118.1(12) . . ?
F1 C78 C79 116.1(13) . . ?
C77 C78 C79 125.8(13) . . ?
C80 C79 C78 114.4(13) . . ?
C80 C79 I2 122.8(10) . . ?
C78 C79 I2 122.8(11) . . ?
F2 C80 C81 116.1(13) . . ?
F2 C80 C79 119.6(14) . . ?
C81 C80 C79 124.3(13) . . ?
F3 C81 C80 122.6(13) . . ?
F3 C81 C82 120.8(15) . . ?
C80 C81 C82 116.6(13) . . ?
F4 C82 C77 119.6(12) . . ?
F4 C82 C81 117.6(13) . . ?
C77 C82 C81 122.8(15) . . ?
C84 C83 C88 116.4(13) . . ?
C84 C83 I3 123.9(12) . . ?
C88 C83 I3 119.5(10) . . ?
F5 C84 C85 118.3(12) . . ?
F5 C84 C83 117.5(13) . . ?
C85 C84 C83 124.0(14) . . ?
C84 C85 C86 116.8(12) . . ?
C84 C85 I4 122.3(10) . . ?
C86 C85 I4 120.7(10) . . ?
F6 C86 C87 118.9(13) . . ?
F6 C86 C85 120.1(12) . . ?
C87 C86 C85 121.0(13) . . ?
F7 C87 C88 119.0(12) . . ?
F7 C87 C86 120.1(13) . . ?
C88 C87 C86 120.3(13) . . ?
C87 C88 F8 118.8(14) . . ?
C87 C88 C83 121.1(12) . . ?
F8 C88 C83 120.2(13) . . ?
O5 C89 C90 106.5(18) . . ?
O5 C89 H89A 110.4 . . ?
C90 C89 H89A 110.4 . . ?
O5 C89 H89B 110.4 . . ?
C90 C89 H89B 110.4 . . ?
H89A C89 H89B 108.6 . . ?
C91 C90 C89 106(2) . . ?
C91 C90 H90A 110.6 . . ?
C89 C90 H90A 110.6 . . ?
C91 C90 H90B 110.6 . . ?
C89 C90 H90B 110.6 . . ?
H90A C90 H90B 108.8 . . ?
C90 C91 C92 104(2) . . ?
C90 C91 H91A 111.0 . . ?
C92 C91 H91A 111.0 . . ?
C90 C91 H91B 111.0 . . ?
C92 C91 H91B 111.0 . . ?
H91A C91 H91B 109.0 . . ?
O5 C92 C91 109(2) . . ?
O5 C92 H92A 109.9 . . ?
C91 C92 H92A 109.9 . . ?
O5 C92 H92B 109.9 . . ?
C91 C92 H92B 109.9 . . ?
H92A C92 H92B 108.3 . . ?
C92 O5 C89 106.7(17) . . ?
O6 C93 C94 112(5) . . ?
O6 C93 H93A 109.2 . . ?
C94 C93 H93A 109.2 . . ?
O6 C93 H93B 109.2 . . ?
C94 C93 H93B 109.2 . . ?
H93A C93 H93B 107.9 . . ?
C93 C94 C95 80(5) . . ?
C93 C94 H94A 115.3 . . ?
C95 C94 H94A 115.3 . . ?
C93 C94 H94B 115.3 . . ?
C95 C94 H94B 115.3 . . ?
H94A C94 H94B 112.4 . . ?
C96 C95 C94 84(4) . . ?
C96 C95 H95A 114.7 . . ?
C94 C95 H95A 114.7 . . ?
C96 C95 H95B 114.7 . . ?
C94 C95 H95B 114.7 . . ?
H95A C95 H95B 111.7 . . ?
O6 C96 C95 116(5) . . ?
O6 C96 H96A 108.4 . . ?
C95 C96 H96A 108.4 . . ?
O6 C96 H96B 108.4 . . ?
C95 C96 H96B 108.4 . . ?
H96A C96 H96B 107.4 . . ?
C93 O6 C96 97(4) . . ?

loop_
_geom_bond_atom_site_label_1
_geom_bond_atom_site_label_2
_geom_bond_distance
_geom_bond_site_symmetry_2
_geom_bond_publ_flag
C1 N1 1.318(19) . ?
C1 C2 1.395(18) . ?
C1 H1 0.9500 . ?
C2 C3 1.39(2) . ?
C2 H2 0.9500 . ?
C3 C4 1.376(19) . ?
C3 C6 1.442(18) . ?
C4 C5 1.416(18) . ?
C4 H4 0.9500 . ?
C5 N1 1.319(19) . ?
C5 H5 0.9500 . ?
C6 C7 1.339(19) . ?
C6 H6 0.9500 . ?
C7 C8 1.478(17) . ?
C7 H7 0.9500 . ?
C8 C13 1.37(2) . ?
C8 C9 1.40(2) . ?
C9 C10 1.395(18) . ?
C9 H9 0.9500 . ?
C10 C11 1.38(2) . ?
C10 H10 0.9500 . ?
C11 C12 1.38(2) . ?
C11 O1 1.379(16) . ?
C12 C13 1.409(19) . ?
C12 H12 0.9500 . ?
C13 H13 0.9500 . ?
C14 O1 1.442(16) . ?
C14 C15 1.528(17) . ?
C14 H14A 0.9900 . ?
C14 H14B 0.9900 . ?
C15 C16 1.519(18) . ?
C15 H15A 0.9900 . ?
C15 H15B 0.9900 . ?
C16 C17 1.532(17) . ?
C16 H16A 0.9900 . ?
C16 H16B 0.9900 . ?
C17 C18 1.518(18) . ?
C17 H17A 0.9900 . ?
C17 H17B 0.9900 . ?
C18 C19 1.532(18) . ?
C18 H18A 0.9900 . ?
C18 H18B 0.9900 . ?
C19 H19A 0.9800 . ?
C19 H19B 0.9800 . ?
C19 H19C 0.9800 . ?
C20 N2 1.32(2) . ?
C20 C21 1.42(3) . ?
C20 H20 0.9500 . ?
C21 C22 1.34(3) . ?
C21 H21 0.9500 . ?
C22 C23 1.39(2) . ?
C22 C25 1.45(2) . ?
C23 C24 1.36(3) . ?
C23 H23 0.9500 . ?
C24 N2 1.35(2) . ?
C24 H24 0.9500 . ?
C25 C26 1.34(2) . ?
C25 H25 0.9500 . ?
C26 C27 1.43(2) . ?
C26 H26 0.9500 . ?
C27 C28 1.38(3) . ?
C27 C32 1.39(2) . ?
C28 C29 1.35(3) . ?
C28 H28 0.9500 . ?
C29 C30 1.37(3) . ?
C29 H29 0.9500 . ?
C30 O2 1.37(2) . ?
C30 C31 1.37(3) . ?
C31 C32 1.46(3) . ?
C31 H31 0.9500 . ?
C32 H32 0.9500 . ?
C33 O2 1.42(2) . ?
C33 C34 1.49(2) . ?
C33 H33A 0.9900 . ?
C33 H33B 0.9900 . ?
C34 C35 1.52(2) . ?
C34 H34A 0.9900 . ?
C34 H34B 0.9900 . ?
C35 C36 1.51(2) . ?
C35 H35A 0.9900 . ?
C35 H35B 0.9900 . ?
C36 C37 1.49(2) . ?
C36 H36A 0.9900 . ?
C36 H36B 0.9900 . ?
C37 C38 1.50(2) . ?
C37 H37A 0.9900 . ?
C37 H37B 0.9900 . ?
C38 H38A 0.9800 . ?
C38 H38B 0.9800 . ?
C38 H38C 0.9800 . ?
C39 N3 1.34(2) . ?
C39 C40 1.37(2) . ?
C39 H39 0.9500 . ?
C40 C41 1.39(2) . ?
C40 H40 0.9500 . ?
C41 C42 1.42(2) . ?
C41 C44 1.44(2) . ?
C42 C43 1.35(2) . ?
C42 H42 0.9500 . ?
C43 N3 1.33(2) . ?
C43 H43 0.9500 . ?
C44 C45 1.31(2) . ?
C44 H44 0.9500 . ?
C45 C46 1.45(2) . ?
C45 H45 0.9500 . ?
C46 C51 1.34(2) . ?
C46 C47 1.42(2) . ?
C47 C48 1.34(2) . ?
C47 H47 0.9500 . ?
C48 C49 1.40(3) . ?
C48 H48 0.9500 . ?
C49 O3 1.355(19) . ?
C49 C50 1.40(2) . ?
C50 C51 1.38(2) . ?
C50 H50 0.9500 . ?
C51 H51 0.9500 . ?
C52 O3 1.45(2) . ?
C52 C53 1.51(2) . ?
C52 H52A 0.9900 . ?
C52 H52B 0.9900 . ?
C53 C54 1.52(2) . ?
C53 H53A 0.9900 . ?
C53 H53B 0.9900 . ?
C54 C55 1.52(2) . ?
C54 H54A 0.9900 . ?
C54 H54B 0.9900 . ?
C55 C56 1.53(2) . ?
C55 H55A 0.9900 . ?
C55 H55B 0.9900 . ?
C56 C57 1.50(2) . ?
C56 H56A 0.9900 . ?
C56 H56B 0.9900 . ?
C57 H57A 0.9800 . ?
C57 H57B 0.9800 . ?
C57 H57C 0.9800 . ?
C58 N4 1.32(2) . ?
C58 C59 1.381(19) . ?
C58 H58 0.9500 . ?
C59 C60 1.40(2) . ?
C59 H59 0.9500 . ?
C60 C61 1.398(19) . ?
C60 C63 1.461(18) . ?
C61 C62 1.403(18) . ?
C61 H61 0.9500 . ?
C62 N4 1.32(2) . ?
C62 H62 0.9500 . ?
C63 C64 1.34(2) . ?
C63 H63 0.9500 . ?
C64 C65 1.491(17) . ?
C64 H64 0.9500 . ?
C65 C66 1.37(2) . ?
C65 C70 1.38(2) . ?
C66 C67 1.378(19) . ?
C66 H66 0.9500 . ?
C67 C68 1.40(2) . ?
C67 H67 0.9500 . ?
C68 O4 1.365(16) . ?
C68 C69 1.37(2) . ?
C69 C70 1.408(19) . ?
C69 H69 0.9500 . ?
C70 H70 0.9500 . ?
C71 O4 1.435(15) . ?
C71 C72 1.514(17) . ?
C71 H71A 0.9900 . ?
C71 H71B 0.9900 . ?
C72 C73 1.524(18) . ?
C72 H72A 0.9900 . ?
C72 H72B 0.9900 . ?
C73 C74 1.541(17) . ?
C73 H73A 0.9900 . ?
C73 H73B 0.9900 . ?
C74 C75 1.502(19) . ?
C74 H74A 0.9900 . ?
C74 H74B 0.9900 . ?
C75 C76 1.526(19) . ?
C75 H75A 0.9900 . ?
C75 H75B 0.9900 . ?
C76 H76A 0.9800 . ?
C76 H76B 0.9800 . ?
C76 H76C 0.9800 . ?
C77 C78 1.36(2) . ?
C77 C82 1.390(19) . ?
C77 I1 2.098(13) . ?
C78 F1 1.351(16) . ?
C78 C79 1.405(18) . ?
C79 C80 1.40(2) . ?
C79 I2 2.054(15) . ?
C80 F2 1.342(15) . ?
C80 C81 1.37(2) . ?
C81 F3 1.298(16) . ?
C81 C82 1.41(2) . ?
C82 F4 1.331(18) . ?
C83 C84 1.392(19) . ?
C83 C88 1.41(2) . ?
C83 I3 2.085(15) . ?
C84 F5 1.331(16) . ?
C84 C85 1.35(2) . ?
C85 C86 1.41(2) . ?
C85 I4 2.094(13) . ?
C86 F6 1.317(18) . ?
C86 C87 1.376(18) . ?
C87 F7 1.329(16) . ?
C87 C88 1.35(2) . ?
C88 F8 1.353(15) . ?
C89 O5 1.40(2) . ?
C89 C90 1.47(3) . ?
C89 H89A 0.9900 . ?
C89 H89B 0.9900 . ?
C90 C91 1.47(4) . ?
C90 H90A 0.9900 . ?
C90 H90B 0.9900 . ?
C91 C92 1.50(3) . ?
C91 H91A 0.9900 . ?
C91 H91B 0.9900 . ?
C92 O5 1.40(3) . ?
C92 H92A 0.9900 . ?
C92 H92B 0.9900 . ?
C93 O6 1.400(5) . ?
C93 C94 1.480(5) . ?
C93 H93A 0.9900 . ?
C93 H93B 0.9900 . ?
C94 C95 1.97(10) . ?
C94 H94A 0.9900 . ?
C94 H94B 0.9900 . ?
C95 C96 1.480(5) . ?
C95 H95A 0.9900 . ?
C95 H95B 0.9900 . ?
C96 O6 1.400(5) . ?
C96 H96A 0.9900 . ?
C96 H96B 0.9900 . ?

loop_
_geom_torsion_atom_site_label_1
_geom_torsion_atom_site_label_2
_geom_torsion_atom_site_label_3
_geom_torsion_atom_site_label_4
_geom_torsion
_geom_torsion_site_symmetry_1
_geom_torsion_site_symmetry_2
_geom_torsion_site_symmetry_3
_geom_torsion_site_symmetry_4
_geom_torsion_publ_flag
N1 C1 C2 C3 -2(2) . . . . ?
C1 C2 C3 C4 2.5(19) . . . . ?
C1 C2 C3 C6 179.2(13) . . . . ?
C2 C3 C4 C5 -2(2) . . . . ?
C6 C3 C4 C5 -178.4(13) . . . . ?
C3 C4 C5 N1 0(2) . . . . ?
C4 C3 C6 C7 -173.8(14) . . . . ?
C2 C3 C6 C7 10(2) . . . . ?
C3 C6 C7 C8 -179.3(13) . . . . ?
C6 C7 C8 C13 173.2(14) . . . . ?
C6 C7 C8 C9 -6(2) . . . . ?
C13 C8 C9 C10 -2(2) . . . . ?
C7 C8 C9 C10 177.8(13) . . . . ?
C8 C9 C10 C11 1(2) . . . . ?
C9 C10 C11 C12 0(2) . . . . ?
C9 C10 C11 O1 -177.7(13) . . . . ?
C10 C11 C12 C13 -1(2) . . . . ?
O1 C11 C12 C13 176.7(13) . . . . ?
C9 C8 C13 C12 1(2) . . . . ?
C7 C8 C13 C12 -178.6(13) . . . . ?
C11 C12 C13 C8 0(2) . . . . ?
O1 C14 C15 C16 -178.2(11) . . . . ?
C14 C15 C16 C17 -179.5(12) . . . . ?
C15 C16 C17 C18 -179.3(12) . . . . ?
C16 C17 C18 C19 -178.7(12) . . . . ?
C2 C1 N1 C5 1(2) . . . . ?
C4 C5 N1 C1 0(2) . . . . ?
C12 C11 O1 C14 2(2) . . . . ?
C10 C11 O1 C14 -179.8(11) . . . . ?
C15 C14 O1 C11 -178.8(11) . . . . ?
N2 C20 C21 C22 -1(3) . . . . ?
C20 C21 C22 C23 1(2) . . . . ?
C20 C21 C22 C25 -179.0(15) . . . . ?
C21 C22 C23 C24 0(2) . . . . ?
C25 C22 C23 C24 179.7(16) . . . . ?
C22 C23 C24 N2 0(3) . . . . ?
C21 C22 C25 C26 -10(3) . . . . ?
C23 C22 C25 C26 170.4(17) . . . . ?
C22 C25 C26 C27 179.7(16) . . . . ?
C25 C26 C27 C28 -7(3) . . . . ?
C25 C26 C27 C32 166.3(17) . . . . ?
C32 C27 C28 C29 6(3) . . . . ?
C26 C27 C28 C29 180(2) . . . . ?
C27 C28 C29 C30 -3(3) . . . . ?
C28 C29 C30 O2 -180.0(19) . . . . ?
C28 C29 C30 C31 2(3) . . . . ?
O2 C30 C31 C32 177.6(17) . . . . ?
C29 C30 C31 C32 -4(3) . . . . ?
C28 C27 C32 C31 -8(3) . . . . ?
C26 C27 C32 C31 177.7(17) . . . . ?
C30 C31 C32 C27 8(3) . . . . ?
O2 C33 C34 C35 173.3(14) . . . . ?
C33 C34 C35 C36 178.1(15) . . . . ?
C34 C35 C36 C37 -175.0(15) . . . . ?
C35 C36 C37 C38 178.6(16) . . . . ?
C21 C20 N2 C24 1(2) . . . . ?
C23 C24 N2 C20 0(2) . . . . ?
C31 C30 O2 C33 7(3) . . . . ?
C29 C30 O2 C33 -171.4(16) . . . . ?
C34 C33 O2 C30 166.3(15) . . . . ?
N3 C39 C40 C41 3(3) . . . . ?
C39 C40 C41 C42 -2(2) . . . . ?
C39 C40 C41 C44 179.5(16) . . . . ?
C40 C41 C42 C43 0(2) . . . . ?
C44 C41 C42 C43 178.0(15) . . . . ?
C41 C42 C43 N3 3(3) . . . . ?
C40 C41 C44 C45 -1(3) . . . . ?
C42 C41 C44 C45 -179.1(16) . . . . ?
C41 C44 C45 C46 -178.1(16) . . . . ?
C44 C45 C46 C51 -178.5(17) . . . . ?
C44 C45 C46 C47 1(3) . . . . ?
C51 C46 C47 C48 -4(2) . . . . ?
C45 C46 C47 C48 176.9(16) . . . . ?
C46 C47 C48 C49 3(3) . . . . ?
C47 C48 C49 O3 178.5(15) . . . . ?
C47 C48 C49 C50 -3(3) . . . . ?
O3 C49 C50 C51 -178.5(16) . . . . ?
C48 C49 C50 C51 3(2) . . . . ?
C47 C46 C51 C50 4(3) . . . . ?
C45 C46 C51 C50 -176.5(16) . . . . ?
C49 C50 C51 C46 -4(3) . . . . ?
O3 C52 C53 C54 -176.4(12) . . . . ?
C52 C53 C54 C55 -178.2(13) . . . . ?
C53 C54 C55 C56 -178.4(13) . . . . ?
C54 C55 C56 C57 175.4(14) . . . . ?
C42 C43 N3 C39 -2(2) . . . . ?
C40 C39 N3 C43 -1(3) . . . . ?
C50 C49 O3 C52 -2(2) . . . . ?
C48 C49 O3 C52 176.4(14) . . . . ?
C53 C52 O3 C49 179.4(13) . . . . ?
N4 C58 C59 C60 5(2) . . . . ?
C58 C59 C60 C61 -4.0(19) . . . . ?
C58 C59 C60 C63 179.1(13) . . . . ?
C59 C60 C61 C62 3.4(19) . . . . ?
C63 C60 C61 C62 -179.5(13) . . . . ?
C60 C61 C62 N4 -4(2) . . . . ?
C59 C60 C63 C64 -14(2) . . . . ?
C61 C60 C63 C64 169.5(14) . . . . ?
C60 C63 C64 C65 -177.9(13) . . . . ?
C63 C64 C65 C66 3(2) . . . . ?
C63 C64 C65 C70 -176.1(14) . . . . ?
C70 C65 C66 C67 0(2) . . . . ?
C64 C65 C66 C67 -179.3(13) . . . . ?
C65 C66 C67 C68 0(2) . . . . ?
C66 C67 C68 O4 180.0(12) . . . . ?
C66 C67 C68 C69 0(2) . . . . ?
O4 C68 C69 C70 -179.6(13) . . . . ?
C67 C68 C69 C70 1(2) . . . . ?
C66 C65 C70 C69 1(2) . . . . ?
C64 C65 C70 C69 179.9(13) . . . . ?
C68 C69 C70 C65 -1(2) . . . . ?
O4 C71 C72 C73 178.6(11) . . . . ?
C71 C72 C73 C74 179.6(12) . . . . ?
C72 C73 C74 C75 -177.3(12) . . . . ?
C73 C74 C75 C76 177.3(12) . . . . ?
C59 C58 N4 C62 -5(2) . . . . ?
C61 C62 N4 C58 4(2) . . . . ?
C69 C68 O4 C71 -3(2) . . . . ?
C67 C68 O4 C71 177.1(12) . . . . ?
C72 C71 O4 C68 177.2(11) . . . . ?
C82 C77 C78 F1 -179.9(12) . . . . ?
I1 C77 C78 F1 -0.8(18) . . . . ?
C82 C77 C78 C79 0(2) . . . . ?
I1 C77 C78 C79 178.7(11) . . . . ?
F1 C78 C79 C80 179.7(12) . . . . ?
C77 C78 C79 C80 0(2) . . . . ?
F1 C78 C79 I2 0.0(18) . . . . ?
C77 C78 C79 I2 -179.5(11) . . . . ?
C78 C79 C80 F2 -177.4(12) . . . . ?
I2 C79 C80 F2 2.3(19) . . . . ?
C78 C79 C80 C81 0(2) . . . . ?
I2 C79 C80 C81 179.5(11) . . . . ?
F2 C80 C81 F3 0(2) . . . . ?
C79 C80 C81 F3 -176.8(13) . . . . ?
F2 C80 C81 C82 177.7(12) . . . . ?
C79 C80 C81 C82 0(2) . . . . ?
C78 C77 C82 F4 177.9(12) . . . . ?
I1 C77 C82 F4 -1.1(18) . . . . ?
C78 C77 C82 C81 1(2) . . . . ?
I1 C77 C82 C81 -178.5(11) . . . . ?
F3 C81 C82 F4 -1(2) . . . . ?
C80 C81 C82 F4 -178.0(12) . . . . ?
F3 C81 C82 C77 176.7(13) . . . . ?
C80 C81 C82 C77 -1(2) . . . . ?
C88 C83 C84 F5 -179.7(12) . . . . ?
I3 C83 C84 F5 -3.2(19) . . . . ?
C88 C83 C84 C85 5(2) . . . . ?
I3 C83 C84 C85 -178.2(11) . . . . ?
F5 C84 C85 C86 -177.5(12) . . . . ?
C83 C84 C85 C86 -3(2) . . . . ?
F5 C84 C85 I4 7.4(18) . . . . ?
C83 C84 C85 I4 -177.6(11) . . . . ?
C84 C85 C86 F6 -179.5(12) . . . . ?
I4 C85 C86 F6 -4.3(17) . . . . ?
C84 C85 C86 C87 1(2) . . . . ?
I4 C85 C86 C87 176.6(10) . . . . ?
F6 C86 C87 F7 5.8(19) . . . . ?
C85 C86 C87 F7 -175.1(12) . . . . ?
F6 C86 C87 C88 177.4(12) . . . . ?
C85 C86 C87 C88 -3(2) . . . . ?
F7 C87 C88 F8 -2(2) . . . . ?
C86 C87 C88 F8 -174.1(13) . . . . ?
F7 C87 C88 C83 178.2(12) . . . . ?
C86 C87 C88 C83 7(2) . . . . ?
C84 C83 C88 C87 -7(2) . . . . ?
I3 C83 C88 C87 176.1(11) . . . . ?
C84 C83 C88 F8 173.3(13) . . . . ?
I3 C83 C88 F8 -3.3(19) . . . . ?
O5 C89 C90 C91 -28(3) . . . . ?
C89 C90 C91 C92 15(3) . . . . ?
C90 C91 C92 O5 3(3) . . . . ?
C91 C92 O5 C89 -20(2) . . . . ?
C90 C89 O5 C92 30(3) . . . . ?
O6 C93 C94 C95 64(6) . . . . ?
C93 C94 C95 C96 -58(4) . . . . ?
C94 C95 C96 O6 49(6) . . . . ?
C94 C93 O6 C96 -42(8) . . . . ?
C95 C96 O6 C93 -17(8) . . . . ?
